data_7115833
loop_
_publ_author_name
'Xiaolei Zhang'
'Zhiwen Zhou'
'Hong Yan'

_publ_section_title
;
 Metal-metal redox synergy in selective B-H activation of
 ortho-carborane-9,12-dithiolate
;
_journal_name_full Chem.Commun.
_journal_page_first 13077
_journal_paper_doi 10.1039/C4cc06171C
_journal_volume 50
_journal_year 2014
_chemical_formula_sum 'C49 H56 B9 Cl3 P2 Rh2 S2'
_chemical_formula_weight 1180.46
_chemical_name_systematic
; 
 ? 
;
_space_group_IT_number 14
_symmetry_cell_setting monoclinic
_symmetry_space_group_name_Hall '-P 2ybc'
_symmetry_space_group_name_H-M 'P 1 21/c 1'
_atom_sites_solution_hydrogens geom
_atom_sites_solution_primary direct
_atom_sites_solution_secondary difmap
_audit_creation_method SHELXL-97
_cell_angle_alpha 90.00
_cell_angle_beta 92.389(2)
_cell_angle_gamma 90.00
_cell_formula_units_Z 4
_cell_length_a 10.5802(14)
_cell_length_b 11.9277(16)
_cell_length_c 40.511(5)
_cell_measurement_temperature 293(2)
_cell_volume 5107.9(12)
_computing_structure_refinement 'SHELXL-97 (Sheldrick, 2008)'
_computing_structure_solution 'SHELXS-97 (Sheldrick, 2008)'
_diffrn_ambient_temperature 293(2)
_diffrn_measured_fraction_theta_full 0.961
_diffrn_measured_fraction_theta_max 0.961
_diffrn_radiation_monochromator graphite
_diffrn_radiation_source 'fine-focus sealed tube'
_diffrn_radiation_type MoK\a
_diffrn_radiation_wavelength 0.71073
_diffrn_reflns_av_R_equivalents 0.0362
_diffrn_reflns_av_sigmaI/netI 0.0726
_diffrn_reflns_limit_h_max 13
_diffrn_reflns_limit_h_min -12
_diffrn_reflns_limit_k_max 14
_diffrn_reflns_limit_k_min -14
_diffrn_reflns_limit_l_max 49
_diffrn_reflns_limit_l_min -44
_diffrn_reflns_number 36040
_diffrn_reflns_theta_full 26.00
_diffrn_reflns_theta_max 26.00
_diffrn_reflns_theta_min 1.01
_exptl_absorpt_coefficient_mu 0.983
_exptl_absorpt_correction_T_max 0.8911
_exptl_absorpt_correction_T_min 0.8746
_exptl_crystal_density_diffrn 1.535
_exptl_crystal_density_method 'not measured'
_exptl_crystal_F_000 2392
_exptl_crystal_size_max 0.14
_exptl_crystal_size_mid 0.13
_exptl_crystal_size_min 0.12
_refine_diff_density_max 0.865
_refine_diff_density_min -0.730
_refine_diff_density_rms 0.154
_refine_ls_extinction_method none
_refine_ls_goodness_of_fit_ref 1.085
_refine_ls_hydrogen_treatment mixed
_refine_ls_matrix_type full
_refine_ls_number_parameters 609
_refine_ls_number_reflns 9633
_refine_ls_number_restraints 0
_refine_ls_restrained_S_all 1.085
_refine_ls_R_factor_all 0.0607
_refine_ls_R_factor_gt 0.0533
_refine_ls_shift/su_max 0.000
_refine_ls_shift/su_mean 0.000
_refine_ls_structure_factor_coef Fsqd
_refine_ls_weighting_details 'calc w=1/[\s^2^(Fo^2^)+(0.0772P)^2^+0.0000P] where P=(Fo^2^+2Fc^2^)/3'
_refine_ls_weighting_scheme calc
_refine_ls_wR_factor_gt 0.1245
_refine_ls_wR_factor_ref 0.1263
_reflns_number_gt 7899
_reflns_number_total 9633
_reflns_threshold_expression >2sigma(I)
_cod_data_source_file c4cc06171c2.cif
_cod_data_source_block 20130404
_cod_original_sg_symbol_H-M P21/c
_cod_database_code 7115833

loop_
_symmetry_equiv_pos_as_xyz
'x, y, z'
'-x, y+1/2, -z+1/2'
'-x, -y, -z'
'x, -y-1/2, z-1/2'

loop_
_atom_site_label
_atom_site_type_symbol
_atom_site_fract_x
_atom_site_fract_y
_atom_site_fract_z
_atom_site_U_iso_or_equiv
_atom_site_adp_type
_atom_site_occupancy
_atom_site_symmetry_multiplicity
_atom_site_calc_flag
_atom_site_refinement_flags
Rh1 Rh 0.53146(3) 0.72527(2) 0.069890(6) 0.01814(10) Uani 1 1 d .
Rh2 Rh 0.37356(3) 0.647880(19) 0.116690(6) 0.01699(10) Uani 1 1 d .
S2 S 0.36288(9) 0.59914(6) 0.059730(19) 0.01730(19) Uani 1 1 d .
S1 S 0.37565(9) 0.83464(6) 0.093210(19) 0.01779(19) Uani 1 1 d .
Cl1 Cl 0.12279(9) 0.67555(7) 0.118910(19) 0.0230(2) Uani 1 1 d .
P2 P 0.42597(10) 0.71846(7) 0.16869(2) 0.0220(2) Uani 1 1 d .
P1 P 0.39175(9) 0.45658(7) 0.12732(2) 0.0190(2) Uani 1 1 d .
C48 C 0.2111(4) 0.6310(3) 0.19797(10) 0.0355(10) Uani 1 1 d .
H48 H 0.2046 0.5845 0.1796 0.043 Uiso 1 1 calc R
B12 B 0.2220(4) 0.6884(3) 0.04615(10) 0.0223(9) Uani 1 1 d .
B7 B 0.0565(5) 0.6525(3) 0.03925(10) 0.0263(10) Uani 1 1 d .
H7 H -0.0085 0.5826 0.0436 0.032 Uiso 1 1 calc R
C13 C 0.6642(4) 0.8513(3) 0.05484(10) 0.0292(9) Uani 1 1 d .
C17 C 0.7189(4) 0.7930(3) 0.08214(9) 0.0277(9) Uani 1 1 d .
B9 B 0.2353(4) 0.8258(3) 0.06342(10) 0.0234(9) Uani 1 1 d .
B8 B 0.1094(4) 0.7332(3) 0.07669(10) 0.0227(9) Uani 1 1 d .
H8 H -0.0069 0.7034 0.0694 0.027 Uiso 1 1 d R
C2 C 0.0055(4) 0.7541(3) 0.01443(8) 0.0220(8) Uani 1 1 d .
H2 H -0.0944 0.7348 0.0084 0.026 Uiso 1 1 calc R
B3 B 0.1149(4) 0.8432(3) -0.00104(10) 0.0222(9) Uani 1 1 d .
H3 H 0.1108 0.8799 -0.0260 0.027 Uiso 1 1 calc R
C47 C 0.3060(4) 0.7120(3) 0.20002(9) 0.0287(9) Uani 1 1 d .
C33 C 0.2250(4) 0.1728(3) 0.08927(9) 0.0278(9) Uani 1 1 d .
H33 H 0.2403 0.0961 0.0904 0.033 Uiso 1 1 calc R
C1 C 0.0157(4) 0.8737(3) 0.03050(9) 0.0232(8) Uani 1 1 d .
H1 H -0.0800 0.9086 0.0323 0.028 Uiso 1 1 calc R
C16 C 0.7328(4) 0.6759(3) 0.07241(9) 0.0258(8) Uani 1 1 d .
C30 C 0.1743(4) 0.4003(3) 0.08626(9) 0.0252(8) Uani 1 1 d .
H30 H 0.1570 0.4767 0.0850 0.030 Uiso 1 1 calc R
C52 C 0.3084(4) 0.7784(3) 0.22856(10) 0.0351(10) Uani 1 1 d .
H52 H 0.3700 0.8339 0.2307 0.042 Uiso 1 1 calc R
C31 C 0.0908(4) 0.3250(3) 0.07242(8) 0.0236(8) Uani 1 1 d .
H31 H 0.0162 0.3508 0.0621 0.028 Uiso 1 1 calc R
C55 C 0.6042(5) 1.0238(3) 0.18818(10) 0.0425(12) Uani 1 1 d .
H55 H 0.6838 1.0501 0.1949 0.051 Uiso 1 1 calc R
C32 C 0.1148(4) 0.2124(3) 0.07343(9) 0.0252(8) Uani 1 1 d .
H32 H 0.0574 0.1623 0.0635 0.030 Uiso 1 1 calc R
C57 C 0.3876(5) 1.0618(3) 0.17068(9) 0.0425(12) Uani 1 1 d .
H57 H 0.3225 1.1125 0.1660 0.051 Uiso 1 1 calc R
B11 B 0.1504(4) 0.7014(3) 0.00609(9) 0.0184(8) Uani 1 1 d .
H11 H 0.1738 0.6455 -0.0144 0.022 Uiso 1 1 calc R
C14 C 0.6444(4) 0.7711(3) 0.02780(9) 0.0275(9) Uani 1 1 d .
C40 C 0.4230(5) 0.4188(3) 0.19659(10) 0.0347(10) Uani 1 1 d .
H40 H 0.5040 0.4483 0.1953 0.042 Uiso 1 1 calc R
C22 C 0.7716(4) 0.8432(3) 0.11320(10) 0.0365(11) Uani 1 1 d .
H22A H 0.8114 0.9133 0.1084 0.055 Uiso 1 1 calc R
H22B H 0.8330 0.7932 0.1233 0.055 Uiso 1 1 calc R
H22C H 0.7046 0.8556 0.1281 0.055 Uiso 1 1 calc R
C58 C 0.3679(4) 0.9455(3) 0.16545(9) 0.0305(9) Uani 1 1 d .
H58 H 0.2901 0.9204 0.1568 0.037 Uiso 1 1 calc R
B5 B 0.0771(4) 0.8773(3) 0.06833(10) 0.0204(8) Uani 1 1 d .
H5 H 0.0207 0.9184 0.0870 0.025 Uiso 1 1 calc R
C54 C 0.5811(5) 0.9081(3) 0.18328(9) 0.0379(11) Uani 1 1 d .
H54 H 0.6465 0.8571 0.1870 0.046 Uiso 1 1 calc R
C28 C 0.6310(4) 0.3485(4) 0.14294(11) 0.0382(11) Uani 1 1 d .
H28 H 0.6190 0.3628 0.1652 0.046 Uiso 1 1 calc R
C53 C 0.4622(4) 0.8695(3) 0.17294(9) 0.0309(10) Uani 1 1 d .
C15 C 0.6839(4) 0.6642(3) 0.03939(8) 0.0223(8) Uani 1 1 d .
C19 C 0.5966(5) 0.7988(4) -0.00652(11) 0.0432(11) Uani 1 1 d .
H19A H 0.6654 0.7964 -0.0212 0.065 Uiso 1 1 calc R
H19B H 0.5602 0.8725 -0.0068 0.065 Uiso 1 1 calc R
H19C H 0.5334 0.7451 -0.0136 0.065 Uiso 1 1 calc R
C49 C 0.1301(4) 0.6192(4) 0.22171(11) 0.0429(11) Uani 1 1 d .
H49 H 0.0694 0.5632 0.2190 0.051 Uiso 1 1 calc R
C23 C 0.5431(4) 0.3873(3) 0.11927(9) 0.0240(8) Uani 1 1 d .
C51 C 0.2293(5) 0.7673(3) 0.25251(10) 0.0407(11) Uani 1 1 d .
H51 H 0.2386 0.8136 0.2709 0.049 Uiso 1 1 calc R
B4 B 0.1714(5) 0.9202(3) 0.03406(10) 0.0266(10) Uani 1 1 d .
H4 H 0.2072 1.0062 0.0317 0.032 Uiso 1 1 calc R
C50 C 0.1278(5) 0.6852(4) 0.25129(11) 0.0412(11) Uani 1 1 d .
H50 H 0.0691 0.6766 0.2675 0.049 Uiso 1 1 calc R
B10 B 0.2535(4) 0.8053(3) 0.02052(9) 0.0195(8) Uani 1 1 d .
H10 H 0.3459 0.8163 0.0095 0.023 Uiso 1 1 calc R
C35 C 0.3456(4) 0.4044(3) 0.16773(9) 0.0267(9) Uani 1 1 d .
C42 C 0.6688(4) 0.6231(3) 0.17034(10) 0.0344(10) Uani 1 1 d .
H42 H 0.6646 0.6349 0.1476 0.041 Uiso 1 1 calc R
C56 C 0.5008(5) 1.0983(3) 0.18236(11) 0.0467(13) Uani 1 1 d .
H56 H 0.5118 1.1743 0.1868 0.056 Uiso 1 1 calc R
C46 C 0.5747(4) 0.6375(3) 0.22486(9) 0.0318(9) Uani 1 1 d .
H46 H 0.5102 0.6598 0.2383 0.038 Uiso 1 1 calc R
C36 C 0.2263(4) 0.3574(3) 0.17172(10) 0.0342(10) Uani 1 1 d .
H36 H 0.1740 0.3455 0.1530 0.041 Uiso 1 1 calc R
C44 C 0.7874(5) 0.5564(3) 0.21821(11) 0.0401(11) Uani 1 1 d .
H44 H 0.8609 0.5241 0.2273 0.048 Uiso 1 1 calc R
C45 C 0.6807(5) 0.5880(3) 0.23911(10) 0.0397(11) Uani 1 1 d .
H45 H 0.6857 0.5744 0.2617 0.048 Uiso 1 1 calc R
C39 C 0.3762(4) 0.3880(3) 0.22753(10) 0.0369(10) Uani 1 1 d .
H39 H 0.4265 0.3987 0.2466 0.044 Uiso 1 1 calc R
C37 C 0.1827(5) 0.3278(4) 0.20210(11) 0.0468(13) Uani 1 1 d .
H37 H 0.1021 0.2979 0.2037 0.056 Uiso 1 1 calc R
C20 C 0.6817(5) 0.5598(3) 0.01900(11) 0.0406(11) Uani 1 1 d .
H20A H 0.6059 0.5583 0.0051 0.061 Uiso 1 1 calc R
H20B H 0.6837 0.4955 0.0333 0.061 Uiso 1 1 calc R
H20C H 0.7542 0.5586 0.0055 0.061 Uiso 1 1 calc R
C38 C 0.2591(5) 0.3430(3) 0.22980(11) 0.0405(11) Uani 1 1 d .
H38 H 0.2305 0.3223 0.2503 0.049 Uiso 1 1 calc R
C18 C 0.6400(5) 0.9742(3) 0.05314(13) 0.0499(13) Uani 1 1 d .
H18A H 0.6413 1.0046 0.0751 0.075 Uiso 1 1 calc R
H18B H 0.5588 0.9876 0.0424 0.075 Uiso 1 1 calc R
H18C H 0.7044 1.0097 0.0408 0.075 Uiso 1 1 calc R
C24 C 0.5645(4) 0.3659(3) 0.08600(10) 0.0317(9) Uani 1 1 d .
H24 H 0.5082 0.3931 0.0697 0.038 Uiso 1 1 calc R
C21 C 0.7975(4) 0.5855(4) 0.09339(11) 0.0408(11) Uani 1 1 d .
H21A H 0.8586 0.6194 0.1085 0.061 Uiso 1 1 calc R
H21B H 0.8393 0.5338 0.0794 0.061 Uiso 1 1 calc R
H21C H 0.7355 0.5463 0.1056 0.061 Uiso 1 1 calc R
C34 C 0.3118(4) 0.2472(3) 0.10328(9) 0.0297(9) Uani 1 1 d .
H34 H 0.3868 0.2210 0.1133 0.036 Uiso 1 1 calc R
C26 C 0.7565(5) 0.2661(4) 0.10071(14) 0.0500(14) Uani 1 1 d .
H26 H 0.8275 0.2259 0.0949 0.060 Uiso 1 1 calc R
C27 C 0.7354(5) 0.2895(4) 0.13399(13) 0.0570(14) Uani 1 1 d .
H27 H 0.7932 0.2644 0.1503 0.068 Uiso 1 1 calc R
C41 C 0.5606(4) 0.6550(3) 0.19131(9) 0.0261(9) Uani 1 1 d .
C25 C 0.6715(4) 0.3031(3) 0.07701(12) 0.0408(11) Uani 1 1 d .
H25 H 0.6836 0.2871 0.0549 0.049 Uiso 1 1 calc R
C43 C 0.7728(4) 0.5766(4) 0.18549(10) 0.0391(11) Uani 1 1 d .
H43 H 0.8392 0.5571 0.1723 0.047 Uiso 1 1 calc R
C29 C 0.2855(4) 0.3631(3) 0.10227(8) 0.0247(9) Uani 1 1 d .
Cl2 Cl 1.06591(16) 0.40810(12) 0.29311(4) 0.0740(5) Uani 1 1 d .
Cl3 Cl 0.97543(16) 0.56870(12) 0.34070(4) 0.0679(4) Uani 1 1 d .
C61 C 0.9666(7) 0.4265(5) 0.32170(16) 0.0748(18) Uani 1 1 d .
H61A H 0.9823 0.3709 0.3388 0.090 Uiso 1 1 calc R
H61B H 0.8816 0.4146 0.3124 0.090 Uiso 1 1 calc R

loop_
_atom_site_aniso_label
_atom_site_aniso_U_11
_atom_site_aniso_U_22
_atom_site_aniso_U_33
_atom_site_aniso_U_23
_atom_site_aniso_U_13
_atom_site_aniso_U_12
Rh1 0.0209(2) 0.02069(15) 0.01286(15) 0.00022(9) 0.00107(12) -0.00132(10)
Rh2 0.0236(2) 0.01807(15) 0.00918(15) 0.00011(8) -0.00114(11) -0.00136(10)
S2 0.0225(5) 0.0196(4) 0.0097(4) -0.0008(3) -0.0011(3) 0.0004(3)
S1 0.0228(6) 0.0181(4) 0.0124(4) -0.0006(3) -0.0004(3) -0.0024(3)
Cl1 0.0260(6) 0.0280(4) 0.0149(4) 0.0025(3) 0.0005(3) -0.0022(3)
P2 0.0319(7) 0.0226(4) 0.0114(4) -0.0009(3) -0.0009(4) 0.0001(4)
P1 0.0246(6) 0.0205(4) 0.0115(4) 0.0013(3) -0.0029(4) -0.0033(4)
C48 0.040(3) 0.042(2) 0.025(2) -0.0003(16) 0.010(2) 0.0047(19)
B12 0.020(3) 0.0245(19) 0.022(2) 0.0001(15) -0.0068(17) -0.0022(17)
B7 0.032(3) 0.031(2) 0.016(2) 0.0037(15) -0.0031(18) -0.0085(18)
C13 0.030(3) 0.0287(19) 0.030(2) 0.0012(14) 0.0186(19) -0.0066(16)
C17 0.022(2) 0.042(2) 0.021(2) -0.0060(15) 0.0099(17) -0.0110(17)
B9 0.033(3) 0.0203(18) 0.0164(19) -0.0046(14) 0.0008(18) 0.0016(17)
B8 0.023(3) 0.0205(19) 0.024(2) 0.0043(14) -0.0004(18) -0.0006(16)
C2 0.023(2) 0.0312(18) 0.0115(17) 0.0022(13) -0.0049(14) 0.0034(15)
B3 0.021(3) 0.029(2) 0.016(2) 0.0031(14) -0.0026(17) -0.0063(16)
C47 0.037(3) 0.0287(19) 0.0205(19) 0.0024(14) 0.0008(17) 0.0076(17)
C33 0.032(3) 0.0194(17) 0.031(2) -0.0041(14) -0.0077(17) 0.0003(15)
C1 0.022(2) 0.0290(18) 0.0187(18) 0.0026(13) 0.0019(15) 0.0046(15)
C16 0.025(2) 0.035(2) 0.0169(18) 0.0032(14) 0.0057(16) 0.0112(16)
C30 0.032(3) 0.0213(17) 0.0222(19) 0.0009(13) -0.0019(16) -0.0015(15)
C52 0.036(3) 0.043(2) 0.026(2) -0.0069(16) 0.0025(19) 0.0084(18)
C31 0.023(2) 0.0354(19) 0.0126(17) 0.0046(13) -0.0035(15) -0.0001(16)
C55 0.070(4) 0.039(2) 0.019(2) -0.0077(16) 0.001(2) -0.013(2)
C32 0.027(2) 0.0251(17) 0.0227(19) -0.0014(13) -0.0066(16) -0.0103(15)
C57 0.079(4) 0.034(2) 0.0152(19) 0.0004(15) 0.011(2) 0.010(2)
B11 0.021(2) 0.0277(19) 0.0061(17) 0.0019(13) 0.0017(15) 0.0021(16)
C14 0.027(3) 0.036(2) 0.0195(19) 0.0093(14) 0.0067(17) 0.0078(16)
C40 0.051(3) 0.0286(19) 0.025(2) 0.0015(14) 0.0017(19) -0.0041(18)
C22 0.030(3) 0.048(2) 0.033(2) -0.0190(17) 0.014(2) -0.0152(18)
C58 0.031(3) 0.040(2) 0.0203(19) -0.0009(15) 0.0001(17) 0.0022(17)
B5 0.018(2) 0.0245(18) 0.019(2) -0.0036(14) -0.0003(16) 0.0015(16)
C54 0.064(3) 0.0272(19) 0.022(2) 0.0005(14) -0.008(2) -0.0092(19)
C28 0.028(3) 0.057(3) 0.030(2) 0.0060(17) 0.006(2) 0.0058(19)
C53 0.050(3) 0.0267(18) 0.0159(18) -0.0017(14) 0.0022(18) -0.0013(18)
C15 0.019(2) 0.0338(19) 0.0147(17) -0.0030(13) 0.0075(15) 0.0042(15)
C19 0.041(3) 0.051(3) 0.038(3) 0.0124(19) 0.004(2) 0.011(2)
C49 0.031(3) 0.056(3) 0.043(3) 0.005(2) 0.004(2) -0.005(2)
C23 0.018(2) 0.0237(17) 0.031(2) 0.0010(14) 0.0078(16) -0.0030(14)
C51 0.053(3) 0.042(2) 0.028(2) -0.0017(17) 0.010(2) 0.019(2)
B4 0.038(3) 0.0211(19) 0.021(2) 0.0080(15) 0.0036(19) -0.0005(17)
C50 0.040(3) 0.047(2) 0.035(2) -0.0053(19) -0.001(2) 0.013(2)
B10 0.024(3) 0.0211(18) 0.0137(18) -0.0009(14) -0.0015(16) 0.0057(16)
C35 0.043(3) 0.0186(16) 0.0196(18) 0.0016(13) 0.0088(17) -0.0020(15)
C42 0.030(3) 0.052(2) 0.021(2) 0.0105(16) 0.0051(18) -0.0037(19)
C56 0.084(4) 0.031(2) 0.026(2) -0.0032(16) 0.017(2) -0.010(2)
C46 0.042(3) 0.041(2) 0.0130(18) -0.0007(14) 0.0028(17) 0.0090(18)
C36 0.046(3) 0.033(2) 0.025(2) 0.0014(14) 0.0045(19) -0.0047(18)
C44 0.040(3) 0.042(2) 0.036(2) 0.0104(18) -0.013(2) 0.004(2)
C45 0.054(3) 0.039(2) 0.026(2) 0.0068(16) -0.001(2) 0.009(2)
C39 0.039(3) 0.042(2) 0.029(2) 0.0080(17) -0.0006(19) 0.014(2)
C37 0.069(4) 0.043(2) 0.030(2) 0.0043(18) 0.016(2) -0.011(2)
C20 0.044(3) 0.047(2) 0.032(2) -0.0146(18) 0.016(2) -0.006(2)
C38 0.053(3) 0.043(2) 0.026(2) -0.0005(16) 0.013(2) -0.006(2)
C18 0.054(3) 0.035(2) 0.061(3) 0.013(2) 0.014(3) -0.006(2)
C24 0.037(3) 0.0213(17) 0.036(2) -0.0001(15) -0.0085(19) 0.0007(16)
C21 0.034(3) 0.051(3) 0.037(3) 0.0174(19) 0.006(2) 0.001(2)
C34 0.035(3) 0.0234(17) 0.030(2) 0.0012(15) -0.0091(18) -0.0061(16)
C26 0.039(3) 0.050(3) 0.063(4) 0.014(2) 0.028(3) 0.011(2)
C27 0.054(4) 0.061(3) 0.056(3) 0.008(2) -0.007(3) 0.032(3)
C41 0.039(3) 0.0218(17) 0.0167(18) -0.0007(12) -0.0119(16) -0.0042(15)
C25 0.033(3) 0.041(2) 0.049(3) 0.0041(19) 0.012(2) 0.001(2)
C43 0.030(3) 0.065(3) 0.024(2) 0.0127(18) 0.0147(19) 0.013(2)
C29 0.041(3) 0.0191(16) 0.0137(17) 0.0008(12) 0.0019(16) -0.0099(15)
Cl2 0.0817(12) 0.0717(9) 0.0694(10) -0.0187(7) 0.0127(9) -0.0153(8)
Cl3 0.0727(11) 0.0688(8) 0.0635(9) 0.0080(6) 0.0173(8) 0.0154(7)
C61 0.080(5) 0.076(4) 0.070(4) 0.014(3) 0.020(4) 0.014(3)

loop_
_atom_type_symbol
_atom_type_description
_atom_type_scat_dispersion_real
_atom_type_scat_dispersion_imag
_atom_type_scat_source
C C 0.0033 0.0016 'International Tables Vol C Tables 4.2.6.8 and 6.1.1.4'
H H 0.0000 0.0000 'International Tables Vol C Tables 4.2.6.8 and 6.1.1.4'
B B 0.0013 0.0007 'International Tables Vol C Tables 4.2.6.8 and 6.1.1.4'
P P 0.1023 0.0942 'International Tables Vol C Tables 4.2.6.8 and 6.1.1.4'
Rh Rh -1.1178 0.9187 'International Tables Vol C Tables 4.2.6.8 and 6.1.1.4'
S S 0.1246 0.1234 'International Tables Vol C Tables 4.2.6.8 and 6.1.1.4'
Cl Cl 0.1484 0.1585 'International Tables Vol C Tables 4.2.6.8 and 6.1.1.4'

loop_
_geom_angle_atom_site_label_1
_geom_angle_atom_site_label_2
_geom_angle_atom_site_label_3
_geom_angle
C13 Rh1 C17 37.91(15)
C13 Rh1 C14 39.24(14)
C17 Rh1 C14 64.16(15)
C13 Rh1 C15 64.62(13)
C17 Rh1 C15 64.44(14)
C14 Rh1 C15 37.66(13)
C13 Rh1 C16 64.00(14)
C17 Rh1 C16 38.85(14)
C14 Rh1 C16 63.02(14)
C15 Rh1 C16 37.64(13)
C13 Rh1 S1 101.75(10)
C17 Rh1 S1 110.63(10)
C14 Rh1 S1 126.36(9)
C15 Rh1 S1 163.98(9)
C16 Rh1 S1 145.78(10)
C13 Rh1 S2 152.92(12)
C17 Rh1 S2 162.05(11)
C14 Rh1 S2 117.18(11)
C15 Rh1 S2 104.96(10)
C16 Rh1 S2 124.04(10)
S1 Rh1 S2 83.41(3)
C13 Rh1 Rh2 148.38(10)
C17 Rh1 Rh2 122.88(10)
C14 Rh1 Rh2 172.16(11)
C15 Rh1 Rh2 139.54(9)
C16 Rh1 Rh2 119.56(9)
S1 Rh1 Rh2 56.39(2)
S2 Rh1 Rh2 55.02(2)
P2 Rh2 P1 99.98(3)
P2 Rh2 S2 166.45(4)
P1 Rh2 S2 86.57(3)
P2 Rh2 S1 90.98(3)
P1 Rh2 S1 166.31(3)
S2 Rh2 S1 81.06(3)
P2 Rh2 Cl1 97.16(3)
P1 Rh2 Cl1 100.89(3)
S2 Rh2 Cl1 93.19(3)
S1 Rh2 Cl1 85.71(3)
P2 Rh2 Rh1 112.18(3)
P1 Rh2 Rh1 114.22(3)
S2 Rh2 Rh1 54.29(2)
S1 Rh2 Rh1 53.31(2)
Cl1 Rh2 Rh1 127.97(2)
B12 S2 Rh1 105.82(12)
B12 S2 Rh2 98.59(12)
Rh1 S2 Rh2 70.69(2)
B9 S1 Rh1 105.17(12)
B9 S1 Rh2 100.43(12)
Rh1 S1 Rh2 70.30(2)
B8 Cl1 Rh2 93.01(15)
C41 P2 C47 100.57(18)
C41 P2 C53 101.72(18)
C47 P2 C53 97.08(17)
C41 P2 Rh2 117.28(12)
C47 P2 Rh2 117.92(14)
C53 P2 Rh2 118.70(12)
C35 P1 C23 105.72(18)
C35 P1 C29 96.11(16)
C23 P1 C29 98.33(17)
C35 P1 Rh2 118.28(11)
C23 P1 Rh2 118.20(11)
C29 P1 Rh2 116.37(12)
C49 C48 C47 121.2(4)
C49 C48 H48 119.4
C47 C48 H48 119.4
B11 B12 B10 58.6(2)
B11 B12 B9 107.6(3)
B10 B12 B9 59.7(2)
B11 B12 B7 60.3(2)
B10 B12 B7 107.4(3)
B9 B12 B7 109.7(3)
B11 B12 B8 109.2(3)
B10 B12 B8 108.0(3)
B9 B12 B8 60.7(2)
B7 B12 B8 61.4(2)
B11 B12 S2 128.1(3)
B10 B12 S2 116.5(3)
B9 B12 S2 110.7(3)
B7 B12 S2 130.9(3)
B8 B12 S2 119.6(2)
C2 B7 B11 58.9(2)
C2 B7 B12 102.1(3)
B11 B7 B12 58.6(2)
C2 B7 B8 101.3(3)
B11 B7 B8 106.5(3)
B12 B7 B8 59.8(2)
C2 B7 H7 117.7
B11 B7 H7 137.2
B12 B7 H7 139.5
B8 B7 H7 115.4
C2 B7 H8 93.0
B11 B7 H8 137.3
B12 B7 H8 103.6
B8 B7 H8 43.8
H7 B7 H8 82.8
C17 C13 C14 107.8(3)
C17 C13 C18 125.9(4)
C14 C13 C18 126.2(4)
C17 C13 Rh1 71.7(2)
C14 C13 Rh1 71.5(2)
C18 C13 Rh1 125.8(3)
C13 C17 C16 107.6(3)
C13 C17 C22 126.5(4)
C16 C17 C22 125.3(4)
C13 C17 Rh1 70.4(2)
C16 C17 Rh1 71.6(2)
C22 C17 Rh1 130.5(3)
B4 B9 B10 58.5(2)
B4 B9 B12 107.5(3)
B10 B9 B12 60.0(2)
B4 B9 B5 61.4(2)
B10 B9 B5 107.1(3)
B12 B9 B5 107.3(3)
B4 B9 B8 108.8(3)
B10 B9 B8 108.4(3)
B12 B9 B8 60.9(2)
B5 B9 B8 58.8(2)
B4 B9 S1 132.3(3)
B10 B9 S1 121.5(3)
B12 B9 S1 110.6(3)
B5 B9 S1 128.6(2)
B8 B9 S1 114.3(2)
B5 B8 B9 59.8(2)
B5 B8 B12 106.1(3)
B9 B8 B12 58.4(2)
B5 B8 Cl1 122.9(3)
B9 B8 Cl1 118.0(3)
B12 B8 Cl1 119.4(3)
B5 B8 B7 107.1(3)
B9 B8 B7 105.7(3)
B12 B8 B7 58.8(2)
Cl1 B8 B7 124.9(2)
B5 B8 H8 92.7
B9 B8 H8 142.2
B12 B8 H8 113.7
Cl1 B8 H8 98.3
B7 B8 H8 54.9
C1 C2 B7 113.5(3)
C1 C2 B11 111.8(3)
B7 C2 B11 64.9(2)
C1 C2 B3 63.3(2)
B7 C2 B3 118.1(3)
B11 C2 B3 61.8(2)
C1 C2 H2 109.3
B7 C2 H2 105.6
B11 C2 H2 138.0
B3 C2 H2 135.0
C2 B3 C1 54.4(2)
C2 B3 B10 103.0(3)
C1 B3 B10 102.1(3)
C2 B3 B11 58.9(2)
C1 B3 B11 102.4(3)
B10 B3 B11 59.7(2)
C2 B3 B4 103.8(3)
C1 B3 B4 59.5(2)
B10 B3 B4 58.8(2)
B11 B3 B4 107.7(3)
C2 B3 H3 125.7
C1 B3 H3 126.4
B10 B3 H3 124.5
B11 B3 H3 122.4
B4 B3 H3 121.9
C48 C47 C52 115.5(4)
C48 C47 P2 120.4(3)
C52 C47 P2 123.9(3)
C34 C33 C32 120.1(3)
C34 C33 H33 119.9
C32 C33 H33 119.9
C2 C1 B5 115.4(3)
C2 C1 B3 62.3(2)
B5 C1 B3 117.9(3)
C2 C1 B4 111.9(3)
B5 C1 B4 65.0(2)
B3 C1 B4 61.6(2)
C2 C1 H1 108.9
B5 C1 H1 104.9
B3 C1 H1 136.0
B4 C1 H1 138.2
C15 C16 C17 108.2(3)
C15 C16 C21 126.5(3)
C17 C16 C21 125.2(4)
C15 C16 Rh1 70.7(2)
C17 C16 Rh1 69.5(2)
C21 C16 Rh1 128.8(3)
C31 C30 C29 120.1(3)
C31 C30 H30 119.9
C29 C30 H30 119.9
C51 C52 C47 124.1(4)
C51 C52 H52 117.9
C47 C52 H52 117.9
C30 C31 C32 121.2(4)
C30 C31 H31 119.4
C32 C31 H31 119.4
C54 C55 C56 117.4(5)
C54 C55 H55 121.3
C56 C55 H55 121.3
C31 C32 C33 119.9(3)
C31 C32 H32 120.1
C33 C32 H32 120.1
C56 C57 C58 119.6(4)
C56 C57 H57 120.2
C58 C57 H57 120.2
C2 B11 B10 103.2(3)
C2 B11 B3 59.3(2)
B10 B11 B3 59.6(2)
C2 B11 B12 101.8(3)
B10 B11 B12 61.0(2)
B3 B11 B12 108.4(3)
C2 B11 B7 56.1(2)
B10 B11 B7 109.8(3)
B3 B11 B7 108.3(3)
B12 B11 B7 61.0(2)
C2 B11 H11 127.3
B10 B11 H11 121.9
B3 B11 H11 120.9
B12 B11 H11 122.5
B7 B11 H11 121.0
C15 C14 C13 108.0(3)
C15 C14 C19 126.2(4)
C13 C14 C19 125.7(3)
C15 C14 Rh1 71.34(19)
C13 C14 Rh1 69.3(2)
C19 C14 Rh1 127.1(3)
C35 C40 C39 119.4(4)
C35 C40 H40 120.3
C39 C40 H40 120.3
C17 C22 H22A 109.5
C17 C22 H22B 109.5
H22A C22 H22B 109.5
C17 C22 H22C 109.5
H22A C22 H22C 109.5
H22B C22 H22C 109.5
C53 C58 C57 120.8(4)
C53 C58 H58 119.6
C57 C58 H58 119.6
C1 B5 B8 102.6(3)
C1 B5 B9 102.8(3)
B8 B5 B9 61.4(2)
C1 B5 B4 60.1(2)
B8 B5 B4 108.1(3)
B9 B5 B4 57.9(2)
C1 B5 H5 116.8
B8 B5 H5 113.9
B9 B5 H5 139.6
B4 B5 H5 137.0
C53 C54 C55 121.0(4)
C53 C54 H54 119.5
C55 C54 H54 119.5
C27 C28 C23 120.8(4)
C27 C28 H28 119.6
C23 C28 H28 119.6
C58 C53 C54 119.3(4)
C58 C53 P2 118.5(3)
C54 C53 P2 122.2(3)
C14 C15 C16 108.3(3)
C14 C15 C20 124.7(4)
C16 C15 C20 126.8(3)
C14 C15 Rh1 71.0(2)
C16 C15 Rh1 71.6(2)
C20 C15 Rh1 126.4(3)
C14 C19 H19A 109.5
C14 C19 H19B 109.5
H19A C19 H19B 109.5
C14 C19 H19C 109.5
H19A C19 H19C 109.5
H19B C19 H19C 109.5
C48 C49 C50 125.6(5)
C48 C49 H49 117.2
C50 C49 H49 117.2
C28 C23 C24 118.3(4)
C28 C23 P1 126.1(3)
C24 C23 P1 115.4(3)
C52 C51 C50 122.4(4)
C52 C51 H51 118.8
C50 C51 H51 118.8
B10 B4 C1 102.1(3)
B10 B4 B9 61.3(2)
C1 B4 B9 100.9(3)
B10 B4 B3 59.4(2)
C1 B4 B3 58.8(2)
B9 B4 B3 108.6(3)
B10 B4 B5 108.6(3)
C1 B4 B5 54.9(2)
B9 B4 B5 60.6(2)
B3 B4 B5 106.8(3)
B10 B4 H4 122.2
C1 B4 H4 128.2
B9 B4 H4 122.3
B3 B4 H4 121.2
B5 B4 H4 122.2
C49 C50 C51 111.1(4)
C49 C50 H50 124.4
C51 C50 H50 124.4
B4 B10 B3 61.7(2)
B4 B10 B11 110.9(3)
B3 B10 B11 60.7(2)
B4 B10 B9 60.1(2)
B3 B10 B9 109.5(3)
B11 B10 B9 109.6(3)
B4 B10 B12 109.1(3)
B3 B10 B12 108.8(3)
B11 B10 B12 60.4(2)
B9 B10 B12 60.4(2)
B4 B10 H10 120.2
B3 B10 H10 120.7
B11 B10 H10 120.3
B9 B10 H10 121.1
B12 B10 H10 121.5
C36 C35 C40 116.7(3)
C36 C35 P1 121.0(3)
C40 C35 P1 122.1(3)
C43 C42 C41 118.1(4)
C43 C42 H42 121.0
C41 C42 H42 121.0
C57 C56 C55 121.6(4)
C57 C56 H56 119.2
C55 C56 H56 119.2
C45 C46 C41 122.2(4)
C45 C46 H46 118.9
C41 C46 H46 118.9
C37 C36 C35 122.9(4)
C37 C36 H36 118.5
C35 C36 H36 118.5
C43 C44 C45 117.1(4)
C43 C44 H44 121.5
C45 C44 H44 121.5
C46 C45 C44 119.7(4)
C46 C45 H45 120.1
C44 C45 H45 120.1
C38 C39 C40 121.1(4)
C38 C39 H39 119.4
C40 C39 H39 119.4
C38 C37 C36 119.4(5)
C38 C37 H37 120.3
C36 C37 H37 120.3
C15 C20 H20A 109.5
C15 C20 H20B 109.5
H20A C20 H20B 109.5
C15 C20 H20C 109.5
H20A C20 H20C 109.5
H20B C20 H20C 109.5
C39 C38 C37 120.4(4)
C39 C38 H38 119.8
C37 C38 H38 119.8
C13 C18 H18A 109.5
C13 C18 H18B 109.5
H18A C18 H18B 109.5
C13 C18 H18C 109.5
H18A C18 H18C 109.5
H18B C18 H18C 109.5
C23 C24 C25 120.4(4)
C23 C24 H24 119.8
C25 C24 H24 119.8
C16 C21 H21A 109.5
C16 C21 H21B 109.5
H21A C21 H21B 109.5
C16 C21 H21C 109.5
H21A C21 H21C 109.5
H21B C21 H21C 109.5
C33 C34 C29 119.4(4)
C33 C34 H34 120.3
C29 C34 H34 120.3
C25 C26 C27 119.1(4)
C25 C26 H26 120.5
C27 C26 H26 120.5
C28 C27 C26 121.2(5)
C28 C27 H27 119.4
C26 C27 H27 119.4
C46 C41 C42 117.8(4)
C46 C41 P2 127.5(3)
C42 C41 P2 114.7(3)
C26 C25 C24 120.1(5)
C26 C25 H25 120.0
C24 C25 H25 120.0
C44 C43 C42 125.1(4)
C44 C43 H43 117.4
C42 C43 H43 117.4
C30 C29 C34 119.2(3)
C30 C29 P1 123.0(3)
C34 C29 P1 117.3(3)
Cl2 C61 Cl3 113.5(3)
Cl2 C61 H61A 108.9
Cl3 C61 H61A 108.9
Cl2 C61 H61B 108.9
Cl3 C61 H61B 108.9
H61A C61 H61B 107.7

loop_
_geom_bond_atom_site_label_1
_geom_bond_atom_site_label_2
_geom_bond_distance
Rh1 C13 2.162(3)
Rh1 C17 2.180(4)
Rh1 C14 2.192(4)
Rh1 C15 2.196(3)
Rh1 C16 2.209(4)
Rh1 S1 2.3327(9)
Rh1 S2 2.3564(9)
Rh1 Rh2 2.7389(4)
Rh2 P2 2.3144(9)
Rh2 P1 2.3285(9)
Rh2 S2 2.3777(8)
Rh2 S1 2.4227(8)
Rh2 Cl1 2.6789(10)
S2 B12 1.895(4)
S1 B9 1.877(5)
Cl1 B8 1.843(4)
P2 C41 1.826(4)
P2 C47 1.834(4)
P2 C53 1.849(4)
P1 C35 1.836(4)
P1 C23 1.844(4)
P1 C29 1.856(4)
C48 C49 1.322(6)
C48 C47 1.393(6)
C48 H48 0.9300
B12 B11 1.769(5)
B12 B10 1.778(5)
B12 B9 1.785(5)
B12 B7 1.813(6)
B12 B8 1.832(6)
B7 C2 1.650(5)
B7 B11 1.801(6)
B7 B8 1.863(6)
B7 H7 1.1000
B7 H8 1.5415
C13 C17 1.410(6)
C13 C14 1.462(5)
C13 C18 1.489(6)
C17 C16 1.460(5)
C17 C22 1.481(5)
B9 B4 1.753(6)
B9 B10 1.773(5)
B9 B5 1.802(6)
B9 B8 1.829(6)
B8 B5 1.782(5)
B8 H8 1.3036
C2 C1 1.570(5)
C2 B11 1.703(6)
C2 B3 1.709(5)
C2 H2 1.1000
B3 C1 1.726(5)
B3 B10 1.736(6)
B3 B11 1.753(5)
B3 B4 1.775(6)
B3 H3 1.1000
C47 C52 1.401(5)
C33 C34 1.382(5)
C33 C32 1.390(5)
C33 H33 0.9300
C1 B5 1.640(5)
C1 B4 1.739(6)
C1 H1 1.1000
C16 C15 1.421(5)
C16 C21 1.518(5)
C30 C31 1.364(5)
C30 C29 1.391(6)
C30 H30 0.9300
C52 C51 1.315(6)
C52 H52 0.9300
C31 C32 1.368(5)
C31 H31 0.9300
C55 C54 1.414(5)
C55 C56 1.422(7)
C55 H55 0.9300
C32 H32 0.9300
C57 C56 1.342(7)
C57 C58 1.417(5)
C57 H57 0.9300
B11 B10 1.737(6)
B11 H11 1.1000
C14 C15 1.416(5)
C14 C19 1.496(6)
C40 C35 1.409(6)
C40 C39 1.415(6)
C40 H40 0.9300
C22 H22A 0.9600
C22 H22B 0.9600
C22 H22C 0.9600
C58 C53 1.373(6)
C58 H58 0.9300
B5 B4 1.816(6)
B5 H5 1.1000
C54 C53 1.388(6)
C54 H54 0.9300
C28 C27 1.371(6)
C28 C23 1.387(6)
C28 H28 0.9300
C15 C20 1.493(5)
C19 H19A 0.9600
C19 H19B 0.9600
C19 H19C 0.9600
C49 C50 1.435(6)
C49 H49 0.9300
C23 C24 1.399(6)
C51 C50 1.452(7)
C51 H51 0.9300
B4 B10 1.724(5)
B4 H4 1.1000
C50 H50 0.9300
B10 H10 1.1000
C35 C36 1.397(6)
C42 C43 1.356(6)
C42 C41 1.503(6)
C42 H42 0.9300
C56 H56 0.9300
C46 C45 1.372(6)
C46 C41 1.377(5)
C46 H46 0.9300
C36 C37 1.378(6)
C36 H36 0.9300
C44 C43 1.350(6)
C44 C45 1.488(6)
C44 H44 0.9300
C45 H45 0.9300
C39 C38 1.357(6)
C39 H39 0.9300
C37 C38 1.367(7)
C37 H37 0.9300
C20 H20A 0.9600
C20 H20B 0.9600
C20 H20C 0.9600
C38 H38 0.9300
C18 H18A 0.9600
C18 H18B 0.9600
C18 H18C 0.9600
C24 C25 1.417(6)
C24 H24 0.9300
C21 H21A 0.9600
C21 H21B 0.9600
C21 H21C 0.9600
C34 C29 1.411(5)
C34 H34 0.9300
C26 C25 1.362(7)
C26 C27 1.404(7)
C26 H26 0.9300
C27 H27 0.9300
C25 H25 0.9300
C43 H43 0.9300
Cl2 C61 1.611(6)
Cl3 C61 1.863(6)
C61 H61A 0.9700
C61 H61B 0.9700

loop_
_geom_torsion_atom_site_label_1
_geom_torsion_atom_site_label_2
_geom_torsion_atom_site_label_3
_geom_torsion_atom_site_label_4
_geom_torsion
C13 Rh1 Rh2 P2 -21.5(2)
C17 Rh1 Rh2 P2 20.55(13)
C14 Rh1 Rh2 P2 173.3(7)
C15 Rh1 Rh2 P2 108.61(16)
C16 Rh1 Rh2 P2 66.16(12)
S1 Rh1 Rh2 P2 -73.70(4)
S2 Rh1 Rh2 P2 179.03(4)
C13 Rh1 Rh2 P1 -134.4(2)
C17 Rh1 Rh2 P1 -92.31(13)
C14 Rh1 Rh2 P1 60.4(7)
C15 Rh1 Rh2 P1 -4.26(16)
C16 Rh1 Rh2 P1 -46.70(12)
S1 Rh1 Rh2 P1 173.44(4)
S2 Rh1 Rh2 P1 66.16(4)
C13 Rh1 Rh2 S2 159.4(2)
C17 Rh1 Rh2 S2 -158.47(13)
C14 Rh1 Rh2 S2 -5.7(7)
C15 Rh1 Rh2 S2 -70.42(16)
C16 Rh1 Rh2 S2 -112.86(12)
S1 Rh1 Rh2 S2 107.28(4)
C13 Rh1 Rh2 S1 52.2(2)
C17 Rh1 Rh2 S1 94.25(13)
C14 Rh1 Rh2 S1 -113.0(7)
C15 Rh1 Rh2 S1 -177.69(16)
C16 Rh1 Rh2 S1 139.86(12)
S2 Rh1 Rh2 S1 -107.28(4)
C13 Rh1 Rh2 Cl1 97.7(2)
C17 Rh1 Rh2 Cl1 139.83(13)
C14 Rh1 Rh2 Cl1 -67.4(7)
C15 Rh1 Rh2 Cl1 -132.11(16)
C16 Rh1 Rh2 Cl1 -174.56(12)
S1 Rh1 Rh2 Cl1 45.58(4)
S2 Rh1 Rh2 Cl1 -61.70(4)
C13 Rh1 S2 B12 -62.4(3)
C17 Rh1 S2 B12 -176.9(3)
C14 Rh1 S2 B12 -87.13(17)
C15 Rh1 S2 B12 -125.51(16)
C16 Rh1 S2 B12 -161.55(17)
S1 Rh1 S2 B12 40.56(13)
Rh2 Rh1 S2 B12 93.74(13)
C13 Rh1 S2 Rh2 -156.1(2)
C17 Rh1 S2 Rh2 89.4(3)
C14 Rh1 S2 Rh2 179.12(11)
C15 Rh1 S2 Rh2 140.75(10)
C16 Rh1 S2 Rh2 104.71(11)
S1 Rh1 S2 Rh2 -53.18(2)
P2 Rh2 S2 B12 -107.69(18)
P1 Rh2 S2 B12 132.85(13)
S1 Rh2 S2 B12 -53.02(13)
Cl1 Rh2 S2 B12 32.12(13)
Rh1 Rh2 S2 B12 -103.84(13)
P2 Rh2 S2 Rh1 -3.85(14)
P1 Rh2 S2 Rh1 -123.31(3)
S1 Rh2 S2 Rh1 50.81(3)
Cl1 Rh2 S2 Rh1 135.96(2)
C13 Rh1 S1 B9 109.16(18)
C17 Rh1 S1 B9 147.64(17)
C14 Rh1 S1 B9 75.17(19)
C15 Rh1 S1 B9 78.7(4)
C16 Rh1 S1 B9 169.8(2)
S2 Rh1 S1 B9 -43.90(13)
Rh2 Rh1 S1 B9 -95.86(13)
C13 Rh1 S1 Rh2 -154.98(12)
C17 Rh1 S1 Rh2 -116.50(11)
C14 Rh1 S1 Rh2 171.03(14)
C15 Rh1 S1 Rh2 174.6(4)
C16 Rh1 S1 Rh2 -94.35(17)
S2 Rh1 S1 Rh2 51.96(2)
P2 Rh2 S1 B9 -140.22(13)
P1 Rh2 S1 B9 76.4(2)
S2 Rh2 S1 B9 50.80(13)
Cl1 Rh2 S1 B9 -43.11(13)
Rh1 Rh2 S1 B9 102.51(13)
P2 Rh2 S1 Rh1 117.27(3)
P1 Rh2 S1 Rh1 -26.14(15)
S2 Rh2 S1 Rh1 -51.71(3)
Cl1 Rh2 S1 Rh1 -145.62(3)
P2 Rh2 Cl1 B8 135.66(12)
P1 Rh2 Cl1 B8 -122.68(12)
S2 Rh2 Cl1 B8 -35.57(12)
S1 Rh2 Cl1 B8 45.21(12)
Rh1 Rh2 Cl1 B8 10.16(13)
P1 Rh2 P2 C41 43.47(14)
S2 Rh2 P2 C41 -74.6(2)
S1 Rh2 P2 C41 -128.30(14)
Cl1 Rh2 P2 C41 145.91(14)
Rh1 Rh2 P2 C41 -77.97(14)
P1 Rh2 P2 C47 -76.98(13)
S2 Rh2 P2 C47 164.96(17)
S1 Rh2 P2 C47 111.25(13)
Cl1 Rh2 P2 C47 25.46(13)
Rh1 Rh2 P2 C47 161.59(13)
P1 Rh2 P2 C53 166.34(17)
S2 Rh2 P2 C53 48.3(2)
S1 Rh2 P2 C53 -5.42(17)
Cl1 Rh2 P2 C53 -91.22(17)
Rh1 Rh2 P2 C53 44.91(17)
P2 Rh2 P1 C35 35.29(17)
S2 Rh2 P1 C35 -156.66(16)
S1 Rh2 P1 C35 178.05(19)
Cl1 Rh2 P1 C35 -64.07(16)
Rh1 Rh2 P1 C35 155.26(16)
P2 Rh2 P1 C23 -94.32(15)
S2 Rh2 P1 C23 73.73(15)
S1 Rh2 P1 C23 48.4(2)
Cl1 Rh2 P1 C23 166.32(15)
Rh1 Rh2 P1 C23 25.65(15)
P2 Rh2 P1 C29 148.98(14)
S2 Rh2 P1 C29 -42.98(14)
S1 Rh2 P1 C29 -68.3(2)
Cl1 Rh2 P1 C29 49.61(14)
Rh1 Rh2 P1 C29 -91.06(14)
Rh1 S2 B12 B11 107.5(3)
Rh2 S2 B12 B11 179.8(3)
Rh1 S2 B12 B10 38.0(3)
Rh2 S2 B12 B10 110.2(2)
Rh1 S2 B12 B9 -27.6(3)
Rh2 S2 B12 B9 44.7(2)
Rh1 S2 B12 B7 -171.2(3)
Rh2 S2 B12 B7 -98.9(3)
Rh1 S2 B12 B8 -94.8(3)
Rh2 S2 B12 B8 -22.5(3)
B11 B12 B7 C2 -41.5(2)
B10 B12 B7 C2 -5.2(4)
B9 B12 B7 C2 58.0(3)
B8 B12 B7 C2 96.2(3)
S2 B12 B7 C2 -158.0(3)
B10 B12 B7 B11 36.3(3)
B9 B12 B7 B11 99.6(3)
B8 B12 B7 B11 137.7(3)
S2 B12 B7 B11 -116.5(4)
B11 B12 B7 B8 -137.7(3)
B10 B12 B7 B8 -101.4(3)
B9 B12 B7 B8 -38.2(3)
S2 B12 B7 B8 105.8(3)
C14 Rh1 C13 C17 -116.8(3)
C15 Rh1 C13 C17 -80.3(2)
C16 Rh1 C13 C17 -38.4(2)
S1 Rh1 C13 C17 108.6(2)
S2 Rh1 C13 C17 -152.8(2)
Rh2 Rh1 C13 C17 66.4(3)
C17 Rh1 C13 C14 116.8(3)
C15 Rh1 C13 C14 36.5(2)
C16 Rh1 C13 C14 78.4(2)
S1 Rh1 C13 C14 -134.6(2)
S2 Rh1 C13 C14 -36.0(4)
Rh2 Rh1 C13 C14 -176.83(17)
C17 Rh1 C13 C18 -121.5(5)
C14 Rh1 C13 C18 121.7(5)
C15 Rh1 C13 C18 158.2(4)
C16 Rh1 C13 C18 -159.9(4)
S1 Rh1 C13 C18 -12.9(4)
S2 Rh1 C13 C18 85.7(4)
Rh2 Rh1 C13 C18 -55.1(5)
C14 C13 C17 C16 -0.4(4)
C18 C13 C17 C16 -176.2(4)
Rh1 C13 C17 C16 62.4(3)
C14 C13 C17 C22 170.8(4)
C18 C13 C17 C22 -5.0(6)
Rh1 C13 C17 C22 -126.5(4)
C14 C13 C17 Rh1 -62.8(3)
C18 C13 C17 Rh1 121.5(4)
C14 Rh1 C17 C13 38.9(2)
C15 Rh1 C17 C13 80.8(2)
C16 Rh1 C17 C13 117.2(3)
S1 Rh1 C17 C13 -82.6(2)
S2 Rh1 C17 C13 137.6(3)
Rh2 Rh1 C17 C13 -145.12(18)
C13 Rh1 C17 C16 -117.2(3)
C14 Rh1 C17 C16 -78.3(2)
C15 Rh1 C17 C16 -36.34(19)
S1 Rh1 C17 C16 160.25(17)
S2 Rh1 C17 C16 20.4(4)
Rh2 Rh1 C17 C16 97.70(19)
C13 Rh1 C17 C22 121.7(5)
C14 Rh1 C17 C22 160.6(4)
C15 Rh1 C17 C22 -157.5(4)
C16 Rh1 C17 C22 -121.1(5)
S1 Rh1 C17 C22 39.1(4)
S2 Rh1 C17 C22 -100.7(4)
Rh2 Rh1 C17 C22 -23.4(4)
B11 B12 B9 B4 0.4(4)
B10 B12 B9 B4 35.4(3)
B7 B12 B9 B4 -63.7(4)
B8 B12 B9 B4 -102.2(3)
S2 B12 B9 B4 144.7(3)
B11 B12 B9 B10 -35.0(3)
B7 B12 B9 B10 -99.1(3)
B8 B12 B9 B10 -137.6(3)
S2 B12 B9 B10 109.3(3)
B11 B12 B9 B5 65.1(3)
B10 B12 B9 B5 100.2(3)
B7 B12 B9 B5 1.1(4)
B8 B12 B9 B5 -37.4(3)
S2 B12 B9 B5 -150.5(2)
B11 B12 B9 B8 102.5(3)
B10 B12 B9 B8 137.6(3)
B7 B12 B9 B8 38.5(3)
S2 B12 B9 B8 -113.1(3)
B11 B12 B9 S1 -150.4(3)
B10 B12 B9 S1 -115.3(3)
B7 B12 B9 S1 145.6(3)
B8 B12 B9 S1 107.1(3)
S2 B12 B9 S1 -6.0(3)
Rh1 S1 B9 B4 -103.6(3)
Rh2 S1 B9 B4 -175.8(3)
Rh1 S1 B9 B10 -29.2(3)
Rh2 S1 B9 B10 -101.5(3)
Rh1 S1 B9 B12 37.4(3)
Rh2 S1 B9 B12 -34.9(2)
Rh1 S1 B9 B5 172.2(3)
Rh2 S1 B9 B5 100.0(3)
Rh1 S1 B9 B8 103.8(2)
Rh2 S1 B9 B8 31.5(2)
B4 B9 B8 B5 -37.2(3)
B10 B9 B8 B5 -99.3(3)
B12 B9 B8 B5 -137.3(3)
S1 B9 B8 B5 121.8(3)
B4 B9 B8 B12 100.1(3)
B10 B9 B8 B12 38.0(3)
B5 B9 B8 B12 137.3(3)
S1 B9 B8 B12 -100.9(3)
B4 B9 B8 Cl1 -150.9(3)
B10 B9 B8 Cl1 147.0(3)
B12 B9 B8 Cl1 109.0(3)
B5 B9 B8 Cl1 -113.7(3)
S1 B9 B8 Cl1 8.1(4)
B4 B9 B8 B7 63.8(3)
B10 B9 B8 B7 1.7(4)
B12 B9 B8 B7 -36.3(3)
B5 B9 B8 B7 101.0(3)
S1 B9 B8 B7 -137.3(3)
B11 B12 B8 B5 -62.3(3)
B10 B12 B8 B5 -0.1(4)
B9 B12 B8 B5 37.6(3)
B7 B12 B8 B5 -100.6(3)
S2 B12 B8 B5 136.1(3)
B11 B12 B8 B9 -99.9(3)
B10 B12 B8 B9 -37.8(3)
B7 B12 B8 B9 -138.2(3)
S2 B12 B8 B9 98.5(3)
B11 B12 B8 Cl1 153.5(3)
B10 B12 B8 Cl1 -144.4(3)
B9 B12 B8 Cl1 -106.6(3)
B7 B12 B8 Cl1 115.2(3)
S2 B12 B8 Cl1 -8.1(4)
B11 B12 B8 B7 38.2(3)
B10 B12 B8 B7 100.4(3)
B9 B12 B8 B7 138.2(3)
S2 B12 B8 B7 -123.3(3)
Rh2 Cl1 B8 B5 -108.5(3)
Rh2 Cl1 B8 B9 -38.0(3)
Rh2 Cl1 B8 B12 29.5(3)
Rh2 Cl1 B8 B7 100.1(3)
C2 B7 B8 B5 1.3(4)
B11 B7 B8 B5 62.0(4)
B12 B7 B8 B5 98.8(3)
C2 B7 B8 B9 -61.4(4)
B11 B7 B8 B9 -0.7(4)
B12 B7 B8 B9 36.1(3)
C2 B7 B8 B12 -97.5(3)
B11 B7 B8 B12 -36.8(3)
C2 B7 B8 Cl1 156.4(3)
B11 B7 B8 Cl1 -142.9(3)
B12 B7 B8 Cl1 -106.1(3)
B11 B7 C2 C1 -104.1(3)
B12 B7 C2 C1 -62.7(4)
B8 B7 C2 C1 -1.5(4)
B12 B7 C2 B11 41.3(3)
B8 B7 C2 B11 102.5(3)
B11 B7 C2 B3 -32.9(3)
B12 B7 C2 B3 8.5(4)
B8 B7 C2 B3 69.7(4)
B7 C2 B3 C1 -103.8(3)
B11 C2 B3 C1 -137.7(3)
C1 C2 B3 B10 95.7(3)
B7 C2 B3 B10 -8.1(4)
B11 C2 B3 B10 -42.0(2)
C1 C2 B3 B11 137.7(3)
B7 C2 B3 B11 33.9(3)
C1 C2 B3 B4 35.1(3)
B7 C2 B3 B4 -68.7(4)
B11 C2 B3 B4 -102.6(3)
C49 C48 C47 C52 -0.1(6)
C49 C48 C47 P2 174.4(3)
C41 P2 C47 C48 -103.3(3)
C53 P2 C47 C48 153.3(3)
Rh2 P2 C47 C48 25.5(4)
C41 P2 C47 C52 70.7(4)
C53 P2 C47 C52 -32.6(4)
Rh2 P2 C47 C52 -160.5(3)
B7 C2 C1 B5 1.3(5)
B11 C2 C1 B5 -69.9(4)
B3 C2 C1 B5 -109.6(3)
B7 C2 C1 B3 110.9(4)
B11 C2 C1 B3 39.7(3)
B7 C2 C1 B4 72.9(4)
B11 C2 C1 B4 1.8(4)
B3 C2 C1 B4 -37.9(3)
B10 B3 C1 C2 -97.4(3)
B11 B3 C1 C2 -36.2(3)
B4 B3 C1 C2 -139.6(3)
C2 B3 C1 B5 105.6(3)
B10 B3 C1 B5 8.2(4)
B11 B3 C1 B5 69.5(4)
B4 B3 C1 B5 -34.0(3)
C2 B3 C1 B4 139.6(3)
B10 B3 C1 B4 42.2(2)
B11 B3 C1 B4 103.4(3)
C13 C17 C16 C15 -1.1(4)
C22 C17 C16 C15 -172.4(4)
Rh1 C17 C16 C15 60.4(3)
C13 C17 C16 C21 174.8(4)
C22 C17 C16 C21 3.5(6)
Rh1 C17 C16 C21 -123.7(4)
C13 C17 C16 Rh1 -61.5(3)
C22 C17 C16 Rh1 127.2(4)
C13 Rh1 C16 C15 -81.5(2)
C17 Rh1 C16 C15 -118.9(3)
C14 Rh1 C16 C15 -37.4(2)
S1 Rh1 C16 C15 -153.14(17)
S2 Rh1 C16 C15 68.5(2)
Rh2 Rh1 C16 C15 134.19(18)
C13 Rh1 C16 C17 37.5(2)
C14 Rh1 C16 C17 81.5(2)
C15 Rh1 C16 C17 118.9(3)
S1 Rh1 C16 C17 -34.2(3)
S2 Rh1 C16 C17 -172.55(16)
Rh2 Rh1 C16 C17 -106.90(19)
C13 Rh1 C16 C21 156.7(4)
C17 Rh1 C16 C21 119.3(4)
C14 Rh1 C16 C21 -159.2(4)
C15 Rh1 C16 C21 -121.8(5)
S1 Rh1 C16 C21 85.0(4)
S2 Rh1 C16 C21 -53.3(4)
Rh2 Rh1 C16 C21 12.4(4)
C48 C47 C52 C51 0.6(6)
P2 C47 C52 C51 -173.7(3)
C29 C30 C31 C32 -1.1(5)
C30 C31 C32 C33 1.1(5)
C34 C33 C32 C31 -1.6(6)
C1 C2 B11 B10 1.6(3)
B7 C2 B11 B10 -105.2(3)
B3 C2 B11 B10 42.0(2)
C1 C2 B11 B3 -40.4(3)
B7 C2 B11 B3 -147.1(3)
C1 C2 B11 B12 64.2(3)
B7 C2 B11 B12 -42.6(3)
B3 C2 B11 B12 104.6(3)
C1 C2 B11 B7 106.7(3)
B3 C2 B11 B7 147.1(3)
C1 B3 B11 C2 34.1(2)
B10 B3 B11 C2 131.0(3)
B4 B3 B11 C2 95.7(3)
C2 B3 B11 B10 -131.0(3)
C1 B3 B11 B10 -96.9(3)
B4 B3 B11 B10 -35.3(3)
C2 B3 B11 B12 -93.0(3)
C1 B3 B11 B12 -59.0(3)
B10 B3 B11 B12 38.0(3)
B4 B3 B11 B12 2.7(4)
C2 B3 B11 B7 -28.3(3)
C1 B3 B11 B7 5.7(4)
B10 B3 B11 B7 102.7(3)
B4 B3 B11 B7 67.4(4)
B10 B12 B11 C2 -98.6(3)
B9 B12 B11 C2 -63.1(3)
B7 B12 B11 C2 39.9(2)
B8 B12 B11 C2 1.2(3)
S2 B12 B11 C2 160.7(3)
B9 B12 B11 B10 35.5(3)
B7 B12 B11 B10 138.6(3)
B8 B12 B11 B10 99.9(3)
S2 B12 B11 B10 -100.7(3)
B10 B12 B11 B3 -37.4(3)
B9 B12 B11 B3 -1.9(4)
B7 B12 B11 B3 101.2(3)
B8 B12 B11 B3 62.5(3)
S2 B12 B11 B3 -138.0(3)
B10 B12 B11 B7 -138.6(3)
B9 B12 B11 B7 -103.1(3)
B8 B12 B11 B7 -38.7(3)
S2 B12 B11 B7 120.8(3)
B12 B7 B11 C2 -130.8(3)
B8 B7 B11 C2 -93.5(3)
C2 B7 B11 B10 92.9(3)
B12 B7 B11 B10 -37.9(3)
B8 B7 B11 B10 -0.6(4)
C2 B7 B11 B3 29.4(3)
B12 B7 B11 B3 -101.4(3)
B8 B7 B11 B3 -64.1(4)
C2 B7 B11 B12 130.8(3)
B8 B7 B11 B12 37.3(3)
C17 C13 C14 C15 1.8(4)
C18 C13 C14 C15 177.6(4)
Rh1 C13 C14 C15 -61.1(3)
C17 C13 C14 C19 -175.6(4)
C18 C13 C14 C19 0.2(7)
Rh1 C13 C14 C19 121.5(4)
C17 C13 C14 Rh1 62.9(3)
C18 C13 C14 Rh1 -121.3(4)
C13 Rh1 C14 C15 118.5(3)
C17 Rh1 C14 C15 81.0(3)
C16 Rh1 C14 C15 37.4(2)
S1 Rh1 C14 C15 178.40(18)
S2 Rh1 C14 C15 -79.0(2)
Rh2 Rh1 C14 C15 -73.7(8)
C17 Rh1 C14 C13 -37.5(2)
C15 Rh1 C14 C13 -118.5(3)
C16 Rh1 C14 C13 -81.1(3)
S1 Rh1 C14 C13 59.9(3)
S2 Rh1 C14 C13 162.5(2)
Rh2 Rh1 C14 C13 167.8(6)
C13 Rh1 C14 C19 -119.8(4)
C17 Rh1 C14 C19 -157.4(4)
C15 Rh1 C14 C19 121.7(5)
C16 Rh1 C14 C19 159.1(4)
S1 Rh1 C14 C19 -59.9(4)
S2 Rh1 C14 C19 42.7(4)
Rh2 Rh1 C14 C19 47.9(9)
C56 C57 C58 C53 1.6(6)
C2 C1 B5 B8 -0.3(4)
B3 C1 B5 B8 -70.9(4)
B4 C1 B5 B8 -103.8(3)
C2 C1 B5 B9 62.8(4)
B3 C1 B5 B9 -7.8(4)
B4 C1 B5 B9 -40.7(2)
C2 C1 B5 B4 103.5(3)
B3 C1 B5 B4 32.9(3)
B9 B8 B5 C1 97.9(3)
B12 B8 B5 C1 60.9(3)
Cl1 B8 B5 C1 -156.4(3)
B7 B8 B5 C1 -0.7(4)
B12 B8 B5 B9 -37.0(3)
Cl1 B8 B5 B9 105.7(3)
B7 B8 B5 B9 -98.6(3)
B9 B8 B5 B4 35.5(3)
B12 B8 B5 B4 -1.4(4)
Cl1 B8 B5 B4 141.2(3)
B7 B8 B5 B4 -63.0(4)
B4 B9 B5 C1 41.8(3)
B10 B9 B5 C1 4.0(3)
B12 B9 B5 C1 -59.1(3)
B8 B9 B5 C1 -97.5(3)
S1 B9 B5 C1 164.9(3)
B4 B9 B5 B8 139.3(3)
B10 B9 B5 B8 101.5(3)
B12 B9 B5 B8 38.4(3)
S1 B9 B5 B8 -97.6(3)
B10 B9 B5 B4 -37.9(3)
B12 B9 B5 B4 -101.0(3)
B8 B9 B5 B4 -139.3(3)
S1 B9 B5 B4 123.1(4)
C56 C55 C54 C53 0.5(6)
C57 C58 C53 C54 -5.1(5)
C57 C58 C53 P2 175.1(3)
C55 C54 C53 C58 4.0(6)
C55 C54 C53 P2 -176.2(3)
C41 P2 C53 C58 -165.4(3)
C47 P2 C53 C58 -63.0(3)
Rh2 P2 C53 C58 64.3(3)
C41 P2 C53 C54 14.8(4)
C47 P2 C53 C54 117.2(3)
Rh2 P2 C53 C54 -115.5(3)
C13 C14 C15 C16 -2.5(4)
C19 C14 C15 C16 174.9(4)
Rh1 C14 C15 C16 -62.3(3)
C13 C14 C15 C20 -178.6(4)
C19 C14 C15 C20 -1.2(6)
Rh1 C14 C15 C20 121.6(4)
C13 C14 C15 Rh1 59.8(3)
C19 C14 C15 Rh1 -122.8(4)
C17 C16 C15 C14 2.3(4)
C21 C16 C15 C14 -173.6(4)
Rh1 C16 C15 C14 61.9(3)
C17 C16 C15 C20 178.2(4)
C21 C16 C15 C20 2.4(7)
Rh1 C16 C15 C20 -122.1(4)
C17 C16 C15 Rh1 -59.7(3)
C21 C16 C15 Rh1 124.5(4)
C13 Rh1 C15 C14 -38.0(2)
C17 Rh1 C15 C14 -80.2(3)
C16 Rh1 C15 C14 -117.6(3)
S1 Rh1 C15 C14 -4.7(5)
S2 Rh1 C15 C14 115.3(2)
Rh2 Rh1 C15 C14 168.35(19)
C13 Rh1 C15 C16 79.7(2)
C17 Rh1 C15 C16 37.5(2)
C14 Rh1 C15 C16 117.6(3)
S1 Rh1 C15 C16 113.0(4)
S2 Rh1 C15 C16 -127.03(19)
Rh2 Rh1 C15 C16 -74.0(3)
C13 Rh1 C15 C20 -157.6(4)
C17 Rh1 C15 C20 160.2(4)
C14 Rh1 C15 C20 -119.7(4)
C16 Rh1 C15 C20 122.7(4)
S1 Rh1 C15 C20 -124.3(4)
S2 Rh1 C15 C20 -4.3(4)
Rh2 Rh1 C15 C20 48.7(4)
C47 C48 C49 C50 0.6(7)
C27 C28 C23 C24 -0.9(6)
C27 C28 C23 P1 174.3(4)
C35 P1 C23 C28 -26.9(4)
C29 P1 C23 C28 -125.7(4)
Rh2 P1 C23 C28 108.3(3)
C35 P1 C23 C24 148.4(3)
C29 P1 C23 C24 49.6(3)
Rh2 P1 C23 C24 -76.4(3)
C47 C52 C51 C50 -1.5(7)
C2 C1 B4 B10 -4.4(3)
B5 C1 B4 B10 104.4(3)
B3 C1 B4 B10 -42.5(2)
C2 C1 B4 B9 -67.1(3)
B5 C1 B4 B9 41.7(2)
B3 C1 B4 B9 -105.3(3)
C2 C1 B4 B3 38.2(3)
B5 C1 B4 B3 147.0(3)
C2 C1 B4 B5 -108.8(3)
B3 C1 B4 B5 -147.0(3)
B12 B9 B4 B10 -36.0(3)
B5 B9 B4 B10 -136.5(3)
B8 B9 B4 B10 -100.5(3)
S1 B9 B4 B10 105.8(4)
B10 B9 B4 C1 97.9(3)
B12 B9 B4 C1 61.9(3)
B5 B9 B4 C1 -38.7(2)
B8 B9 B4 C1 -2.6(3)
S1 B9 B4 C1 -156.4(3)
B10 B9 B4 B3 37.3(3)
B12 B9 B4 B3 1.3(4)
B5 B9 B4 B3 -99.2(3)
B8 B9 B4 B3 -63.2(4)
S1 B9 B4 B3 143.1(3)
B10 B9 B4 B5 136.5(3)
B12 B9 B4 B5 100.5(3)
B8 B9 B4 B5 36.1(3)
S1 B9 B4 B5 -117.7(4)
C2 B3 B4 B10 97.0(3)
C1 B3 B4 B10 129.8(3)
B11 B3 B4 B10 35.7(3)
C2 B3 B4 C1 -32.9(2)
B10 B3 B4 C1 -129.8(3)
B11 B3 B4 C1 -94.2(3)
C2 B3 B4 B9 58.9(4)
C1 B3 B4 B9 91.7(3)
B10 B3 B4 B9 -38.1(3)
B11 B3 B4 B9 -2.5(4)
C2 B3 B4 B5 -5.1(4)
C1 B3 B4 B5 27.8(3)
B10 B3 B4 B5 -102.1(3)
B11 B3 B4 B5 -66.4(4)
C1 B5 B4 B10 -91.9(3)
B8 B5 B4 B10 2.6(4)
B9 B5 B4 B10 39.6(3)
B8 B5 B4 C1 94.4(3)
B9 B5 B4 C1 131.4(3)
C1 B5 B4 B9 -131.4(3)
B8 B5 B4 B9 -37.0(3)
C1 B5 B4 B3 -29.2(3)
B8 B5 B4 B3 65.3(4)
B9 B5 B4 B3 102.3(3)
C48 C49 C50 C51 -1.3(7)
C52 C51 C50 C49 1.7(6)
C1 B4 B10 B3 42.2(2)
B9 B4 B10 B3 138.2(3)
B5 B4 B10 B3 98.9(3)
C1 B4 B10 B11 5.3(3)
B9 B4 B10 B11 101.3(3)
B3 B4 B10 B11 -36.9(3)
B5 B4 B10 B11 62.1(4)
C1 B4 B10 B9 -96.0(3)
B3 B4 B10 B9 -138.2(3)
B5 B4 B10 B9 -39.2(3)
C1 B4 B10 B12 -59.4(3)
B9 B4 B10 B12 36.6(3)
B3 B4 B10 B12 -101.6(3)
B5 B4 B10 B12 -2.7(4)
C2 B3 B10 B4 -98.4(3)
C1 B3 B10 B4 -42.6(3)
B11 B3 B10 B4 -140.0(3)
C2 B3 B10 B11 41.5(2)
C1 B3 B10 B11 97.4(3)
B4 B3 B10 B11 140.0(3)
C2 B3 B10 B9 -60.6(3)
C1 B3 B10 B9 -4.8(3)
B11 B3 B10 B9 -102.1(3)
B4 B3 B10 B9 37.8(3)
C2 B3 B10 B12 3.7(3)
C1 B3 B10 B12 59.5(3)
B11 B3 B10 B12 -37.8(3)
B4 B3 B10 B12 102.1(3)
C2 B11 B10 B4 -4.4(3)
B3 B11 B10 B4 37.3(3)
B12 B11 B10 B4 -100.8(3)
B7 B11 B10 B4 -62.8(4)
C2 B11 B10 B3 -41.8(2)
B12 B11 B10 B3 -138.1(3)
B7 B11 B10 B3 -100.2(3)
C2 B11 B10 B9 60.1(3)
B3 B11 B10 B9 101.9(3)
B12 B11 B10 B9 -36.3(3)
B7 B11 B10 B9 1.7(4)
C2 B11 B10 B12 96.4(3)
B3 B11 B10 B12 138.1(3)
B7 B11 B10 B12 38.0(3)
B12 B9 B10 B4 139.6(3)
B5 B9 B10 B4 39.2(3)
B8 B9 B10 B4 101.2(3)
S1 B9 B10 B4 -123.4(3)
B4 B9 B10 B3 -38.5(3)
B12 B9 B10 B3 101.1(3)
B5 B9 B10 B3 0.7(4)
B8 B9 B10 B3 62.7(3)
S1 B9 B10 B3 -161.9(2)
B4 B9 B10 B11 -103.4(3)
B12 B9 B10 B11 36.3(3)
B5 B9 B10 B11 -64.1(3)
B8 B9 B10 B11 -2.1(4)
S1 B9 B10 B11 133.3(3)
B4 B9 B10 B12 -139.6(3)
B5 B9 B10 B12 -100.4(3)
B8 B9 B10 B12 -38.4(3)
S1 B9 B10 B12 97.0(3)
B11 B12 B10 B4 103.7(3)
B9 B12 B10 B4 -36.5(3)
B7 B12 B10 B4 66.6(4)
B8 B12 B10 B4 1.8(4)
S2 B12 B10 B4 -136.1(3)
B11 B12 B10 B3 37.9(3)
B9 B12 B10 B3 -102.2(3)
B7 B12 B10 B3 0.9(4)
B8 B12 B10 B3 -64.0(3)
S2 B12 B10 B3 158.2(2)
B9 B12 B10 B11 -140.1(3)
B7 B12 B10 B11 -37.0(3)
B8 B12 B10 B11 -101.9(3)
S2 B12 B10 B11 120.3(3)
B11 B12 B10 B9 140.1(3)
B7 B12 B10 B9 103.1(3)
B8 B12 B10 B9 38.2(3)
S2 B12 B10 B9 -99.6(3)
C39 C40 C35 C36 -1.4(5)
C39 C40 C35 P1 173.0(3)
C23 P1 C35 C36 -127.0(3)
C29 P1 C35 C36 -26.5(3)
Rh2 P1 C35 C36 97.9(3)
C23 P1 C35 C40 58.9(3)
C29 P1 C35 C40 159.3(3)
Rh2 P1 C35 C40 -76.3(3)
C58 C57 C56 C55 3.1(6)
C54 C55 C56 C57 -4.1(6)
C40 C35 C36 C37 1.4(6)
P1 C35 C36 C37 -173.1(3)
C41 C46 C45 C44 2.8(6)
C43 C44 C45 C46 -1.2(6)
C35 C40 C39 C38 1.2(6)
C35 C36 C37 C38 -1.1(7)
C40 C39 C38 C37 -0.9(7)
C36 C37 C38 C39 0.8(7)
C28 C23 C24 C25 2.0(6)
P1 C23 C24 C25 -173.7(3)
C32 C33 C34 C29 2.1(6)
C23 C28 C27 C26 -0.2(8)
C25 C26 C27 C28 0.1(8)
C45 C46 C41 C42 -2.9(6)
C45 C46 C41 P2 179.6(3)
C43 C42 C41 C46 1.5(6)
C43 C42 C41 P2 179.3(3)
C47 P2 C41 C46 -15.6(4)
C53 P2 C41 C46 84.0(4)
Rh2 P2 C41 C46 -144.8(3)
C47 P2 C41 C42 166.9(3)
C53 P2 C41 C42 -93.5(3)
Rh2 P2 C41 C42 37.7(3)
C27 C26 C25 C24 1.0(7)
C23 C24 C25 C26 -2.1(6)
C45 C44 C43 C42 -0.1(7)
C41 C42 C43 C44 0.0(7)
C31 C30 C29 C34 1.5(5)
C31 C30 C29 P1 -170.1(3)
C33 C34 C29 C30 -2.0(6)
C33 C34 C29 P1 170.1(3)
C35 P1 C29 C30 104.9(3)
C23 P1 C29 C30 -148.2(3)
Rh2 P1 C29 C30 -20.9(3)
C35 P1 C29 C34 -66.9(3)
C23 P1 C29 C34 40.1(3)
Rh2 P1 C29 C34 167.3(2)
